data_2108311
loop_
_publ_author_name
'Mondal, Pradip Kumar'
'Shukla, Rahul'
'Biswas, Subha'
'Chopra, Deepak'

_publ_section_title
;
 Role of halogen-involved intermolecular interactions and existence of
 isostructurality in the crystal packing of ---CF~3~ and halogen (Cl or Br
 or I) substituted benzamides
;
_journal_coeditor_code AW5013
_journal_issue 6
_journal_name_full 'Acta Crystallographica Section B'
_journal_page_first
;
;
_journal_paper_doi 10.1107/S2052520618013422
_journal_volume 74
_journal_year 2018
_chemical_formula_sum 'C14 H9 Br F3 N O'
_chemical_formula_weight 344.13
_space_group_crystal_system monoclinic
_space_group_IT_number 14
_space_group_name_Hall '-P 2yn'
_space_group_name_H-M_alt 'P 1 21/n 1'
_symmetry_space_group_name_Hall '-P 2yn'
_symmetry_space_group_name_H-M 'P 1 21/n 1'
_atom_sites_solution_hydrogens mixed
_audit_creation_method SHELXL-2016/6
_cell_angle_alpha 90
_cell_angle_beta 94.227(3)
_cell_angle_gamma 90
_cell_formula_units_Z 4
_cell_length_a 4.8056(2)
_cell_length_b 27.8678(10)
_cell_length_c 9.8421(4)
_cell_measurement_reflns_used 5637
_cell_measurement_temperature 100(2)
_cell_measurement_theta_max 29.28
_cell_measurement_theta_min 2.92
_cell_volume 1314.48(9)
_computing_cell_refinement 'Bruker SAINT'
_computing_data_collection 'Bruker APEX2'
_computing_data_reduction 'Bruker SAINT'
_computing_molecular_graphics 'Bruker SHELXTL'
_computing_publication_material 'Bruker SHELXTL'
_computing_structure_refinement 'SHELXL-2016/6 (Sheldrick, 2016)'
_computing_structure_solution 'SHELXS-97 (Sheldrick 2008)'
_diffrn_ambient_temperature 100(2)
_diffrn_measured_fraction_theta_full 0.997
_diffrn_measured_fraction_theta_max 0.997
_diffrn_measurement_device_type 'Bruker APEX-II CCD'
_diffrn_measurement_method '\f and \w scans'
_diffrn_radiation_type MoK\a
_diffrn_radiation_wavelength 0.71073
_diffrn_reflns_av_R_equivalents 0.0371
_diffrn_reflns_av_unetI/netI 0.0353
_diffrn_reflns_Laue_measured_fraction_full 0.997
_diffrn_reflns_Laue_measured_fraction_max 0.997
_diffrn_reflns_limit_h_max 5
_diffrn_reflns_limit_h_min -5
_diffrn_reflns_limit_k_max 33
_diffrn_reflns_limit_k_min -33
_diffrn_reflns_limit_l_max 11
_diffrn_reflns_limit_l_min -11
_diffrn_reflns_number 10604
_diffrn_reflns_point_group_measured_fraction_full 0.997
_diffrn_reflns_point_group_measured_fraction_max 0.997
_diffrn_reflns_theta_full 25.242
_diffrn_reflns_theta_max 25.498
_diffrn_reflns_theta_min 2.200
_exptl_absorpt_coefficient_mu 3.157
_exptl_absorpt_correction_T_max 0.6522
_exptl_absorpt_correction_T_min 0.5123
_exptl_absorpt_correction_type multi-scan
_exptl_absorpt_process_details 'SADABS 2014/4'
_exptl_crystal_density_diffrn 1.739
_exptl_crystal_description Plate
_exptl_crystal_F_000 680
_exptl_crystal_size_max 0.320
_exptl_crystal_size_mid 0.240
_exptl_crystal_size_min 0.130
_refine_diff_density_max 0.418
_refine_diff_density_min -0.622
_refine_diff_density_rms 0.077
_refine_ls_extinction_method none
_refine_ls_goodness_of_fit_ref 1.121
_refine_ls_hydrogen_treatment mixed
_refine_ls_matrix_type full
_refine_ls_number_parameters 201
_refine_ls_number_reflns 2435
_refine_ls_number_restraints 1
_refine_ls_restrained_S_all 1.121
_refine_ls_R_factor_all 0.0376
_refine_ls_R_factor_gt 0.0327
_refine_ls_shift/su_max 0.001
_refine_ls_shift/su_mean 0.000
_refine_ls_structure_factor_coef Fsqd
_refine_ls_weighting_details 'w=1/[\s^2^(Fo^2^)+(0.0183P)^2^+2.2721P] where P=(Fo^2^+2Fc^2^)/3'
_refine_ls_weighting_scheme calc
_refine_ls_wR_factor_gt 0.0708
_refine_ls_wR_factor_ref 0.0727
_reflns_Friedel_coverage 0.000
_reflns_number_gt 2227
_reflns_number_total 2435
_reflns_threshold_expression 'I > 2\s(I)'
_cod_data_source_file aw5013sup1.cif
_cod_data_source_block PB24
_cod_database_code 2108311
_shelx_shelxl_version_number 2016/6
_shelx_space_group_comment
;
The symmetry employed for this shelxl refinement is uniquely defined
by the following loop, which should always be used as a source of
symmetry information in preference to the above space-group names.
They are only intended as comments.
;
_shelx_estimated_absorpt_t_min 0.432
_shelx_estimated_absorpt_t_max 0.684

loop_
_space_group_symop_operation_xyz
'x, y, z'
'-x+1/2, y+1/2, -z+1/2'
'-x, -y, -z'
'x-1/2, -y-1/2, z-1/2'

loop_
_atom_site_label
_atom_site_type_symbol
_atom_site_fract_x
_atom_site_fract_y
_atom_site_fract_z
_atom_site_U_iso_or_equiv
_atom_site_adp_type
_atom_site_occupancy
_atom_site_site_symmetry_order
_atom_site_calc_flag
_atom_site_refinement_flags_posn
_atom_site_refinement_flags_adp
_atom_site_refinement_flags_occupancy
_atom_site_disorder_assembly
_atom_site_disorder_group
Br1 Br 0.83208(6) -0.04414(2) 0.58176(3) 0.01617(11) Uani 1 1 d . . . . .
F1A F 0.9662(12) 0.2501(2) 0.5747(10) 0.0374(14) Uani 0.77(2) 1 d . . P A 1
F2A F 0.5425(12) 0.2683(2) 0.5312(11) 0.0495(18) Uani 0.77(2) 1 d . . P A 1
F3A F 0.692(3) 0.2809(2) 0.7353(8) 0.081(3) Uani 0.77(2) 1 d . . P A 1
F1B F 0.960(5) 0.2533(8) 0.624(2) 0.0374(14) Uani 0.23(2) 1 d . . P A 2
F2B F 0.560(5) 0.2732(9) 0.586(3) 0.0495(18) Uani 0.23(2) 1 d . . P A 2
F3B F 0.852(4) 0.2701(6) 0.7548(14) 0.034(4) Uani 0.23(2) 1 d . . P A 2
O1 O 0.1090(4) 0.05494(7) 0.8079(2) 0.0179(4) Uani 1 1 d . . . . .
N1 N 0.5344(5) 0.02318(8) 0.7721(2) 0.0112(5) Uani 1 1 d D . . . .
H1 H 0.705(4) 0.0308(12) 0.761(3) 0.024(9) Uiso 1 1 d D . . . .
C11 C 0.3640(6) -0.12293(10) 0.8386(3) 0.0196(6) Uani 1 1 d . . . . .
H11 H 0.326432 -0.155879 0.853930 0.024 Uiso 1 1 calc R U . . .
C10 C 0.5409(6) -0.10978(10) 0.7397(3) 0.0179(6) Uani 1 1 d . . . . .
H10 H 0.624302 -0.133496 0.686532 0.021 Uiso 1 1 calc R U . . .
C9 C 0.5939(6) -0.06162(10) 0.7198(3) 0.0130(6) Uani 1 1 d . . . . .
C8 C 0.4735(5) -0.02570(10) 0.7950(3) 0.0110(5) Uani 1 1 d . . . . .
C7 C 0.3511(6) 0.05959(10) 0.7770(3) 0.0111(5) Uani 1 1 d . . . . .
C1 C 0.4577(6) 0.10824(10) 0.7405(3) 0.0122(6) Uani 1 1 d . . . . .
C2 C 0.6445(6) 0.11450(10) 0.6402(3) 0.0159(6) Uani 1 1 d . . . . .
H2 H 0.713059 0.087347 0.594779 0.019 Uiso 1 1 calc R U . . .
C3 C 0.7305(6) 0.16003(11) 0.6065(3) 0.0211(7) Uani 1 1 d . . . . .
H3 H 0.857565 0.164231 0.537888 0.025 Uiso 1 1 calc R U . . .
C4 C 0.6301(6) 0.19963(10) 0.6735(3) 0.0213(7) Uani 1 1 d . . . . .
C14 C 0.7186(8) 0.24914(12) 0.6366(4) 0.0352(9) Uani 1 1 d . . . . .
C6 C 0.3576(6) 0.14825(10) 0.8057(3) 0.0186(6) Uani 1 1 d . . . . .
H6 H 0.227526 0.144240 0.873004 0.022 Uiso 1 1 calc R U . . .
C5 C 0.4454(7) 0.19375(11) 0.7736(3) 0.0213(7) Uani 1 1 d . . . . .
H5 H 0.379338 0.220880 0.820056 0.026 Uiso 1 1 calc R U . . .
C12 C 0.2418(6) -0.08793(11) 0.9149(3) 0.0178(6) Uani 1 1 d . . . . .
H12 H 0.119418 -0.097037 0.981943 0.021 Uiso 1 1 calc R U . . .
C13 C 0.2971(6) -0.03981(10) 0.8942(3) 0.0155(6) Uani 1 1 d . . . . .
H13 H 0.214283 -0.016200 0.947928 0.019 Uiso 1 1 calc R U . . .

loop_
_atom_site_aniso_label
_atom_site_aniso_U_11
_atom_site_aniso_U_22
_atom_site_aniso_U_33
_atom_site_aniso_U_23
_atom_site_aniso_U_13
_atom_site_aniso_U_12
Br1 0.01333(17) 0.01845(16) 0.01740(16) -0.00226(12) 0.00564(11) -0.00074(12)
F1A 0.0232(12) 0.0306(14) 0.059(4) 0.024(3) 0.010(3) -0.0059(10)
F2A 0.0307(15) 0.043(2) 0.075(5) 0.045(3) 0.004(3) 0.0030(13)
F3A 0.156(9) 0.019(2) 0.073(3) -0.009(2) 0.047(5) -0.030(4)
F1B 0.0232(12) 0.0306(14) 0.059(4) 0.024(3) 0.010(3) -0.0059(10)
F2B 0.0307(15) 0.043(2) 0.075(5) 0.045(3) 0.004(3) 0.0030(13)
F3B 0.049(9) 0.010(6) 0.045(6) -0.004(4) 0.002(6) -0.014(5)
O1 0.0107(10) 0.0143(10) 0.0293(11) 0.0007(8) 0.0050(9) -0.0002(8)
N1 0.0082(12) 0.0102(11) 0.0153(11) 0.0016(9) 0.0010(9) -0.0009(9)
C11 0.0191(16) 0.0117(14) 0.0275(16) 0.0059(12) -0.0015(13) -0.0032(12)
C10 0.0175(15) 0.0167(14) 0.0195(15) -0.0023(12) 0.0019(12) 0.0023(12)
C9 0.0070(13) 0.0165(14) 0.0154(14) 0.0012(11) 0.0009(11) -0.0016(11)
C8 0.0076(13) 0.0142(13) 0.0104(13) 0.0004(11) -0.0046(10) -0.0021(11)
C7 0.0073(13) 0.0128(13) 0.0130(13) -0.0017(10) 0.0002(11) -0.0013(10)
C1 0.0085(13) 0.0130(14) 0.0145(13) -0.0003(11) -0.0037(11) -0.0004(11)
C2 0.0139(15) 0.0154(14) 0.0183(14) -0.0003(11) -0.0001(12) 0.0010(11)
C3 0.0166(15) 0.0258(17) 0.0217(15) 0.0057(13) 0.0060(12) -0.0020(13)
C4 0.0215(16) 0.0143(15) 0.0279(16) 0.0058(13) 0.0004(13) -0.0024(12)
C14 0.043(2) 0.0201(17) 0.044(2) 0.0051(16) 0.0100(19) -0.0048(16)
C6 0.0199(16) 0.0163(15) 0.0203(15) -0.0011(12) 0.0058(12) -0.0006(12)
C5 0.0259(17) 0.0144(15) 0.0241(16) -0.0021(12) 0.0044(13) 0.0013(12)
C12 0.0122(14) 0.0213(15) 0.0200(15) 0.0051(12) 0.0020(12) -0.0053(12)
C13 0.0120(14) 0.0184(15) 0.0160(14) -0.0017(11) 0.0012(11) -0.0013(11)

loop_
_atom_type_symbol
_atom_type_description
_atom_type_scat_dispersion_real
_atom_type_scat_dispersion_imag
_atom_type_scat_source
C C 0.0033 0.0016 'International Tables Vol C Tables 4.2.6.8 and 6.1.1.4'
H H 0.0000 0.0000 'International Tables Vol C Tables 4.2.6.8 and 6.1.1.4'
N N 0.0061 0.0033 'International Tables Vol C Tables 4.2.6.8 and 6.1.1.4'
O O 0.0106 0.0060 'International Tables Vol C Tables 4.2.6.8 and 6.1.1.4'
F F 0.0171 0.0103 'International Tables Vol C Tables 4.2.6.8 and 6.1.1.4'
Br Br -0.2901 2.4595 'International Tables Vol C Tables 4.2.6.8 and 6.1.1.4'

loop_
_geom_angle_atom_site_label_1
_geom_angle_atom_site_label_2
_geom_angle_atom_site_label_3
_geom_angle
C14 F1B F3B 62.4(15)
C14 F3B F1B 47.8(10)
C7 N1 C8 125.2(2)
C7 N1 H1 117(2)
C8 N1 H1 118(2)
C10 C11 C12 120.0(3)
C10 C11 H11 120.0
C12 C11 H11 120.0
C9 C10 C11 119.0(3)
C9 C10 H10 120.5
C11 C10 H10 120.5
C10 C9 C8 122.2(3)
C10 C9 Br1 118.4(2)
C8 C9 Br1 119.3(2)
C9 C8 C13 117.8(3)
C9 C8 N1 120.5(2)
C13 C8 N1 121.7(2)
O1 C7 N1 124.2(3)
O1 C7 C1 120.0(2)
N1 C7 C1 115.8(2)
C6 C1 C2 119.3(3)
C6 C1 C7 118.5(2)
C2 C1 C7 122.1(2)
C3 C2 C1 120.3(3)
C3 C2 H2 119.8
C1 C2 H2 119.8
C2 C3 C4 119.6(3)
C2 C3 H3 120.2
C4 C3 H3 120.2
C5 C4 C3 120.5(3)
C5 C4 C14 119.4(3)
C3 C4 C14 120.1(3)
F2B C14 F1B 123.1(16)
F3A C14 F1A 116.4(9)
F3A C14 F2A 101.7(5)
F1A C14 F2A 99.2(6)
F2B C14 F3B 112.1(13)
F1B C14 F3B 69.8(18)
F2B C14 C4 118.0(13)
F1B C14 C4 114.5(11)
F3A C14 C4 113.1(3)
F1A C14 C4 113.3(4)
F2A C14 C4 111.4(4)
F3B C14 C4 107.5(6)
C5 C6 C1 120.6(3)
C5 C6 H6 119.7
C1 C6 H6 119.7
C6 C5 C4 119.6(3)
C6 C5 H5 120.2
C4 C5 H5 120.2
C13 C12 C11 120.5(3)
C13 C12 H12 119.8
C11 C12 H12 119.8
C12 C13 C8 120.6(3)
C12 C13 H13 119.7
C8 C13 H13 119.7

loop_
_geom_bond_atom_site_label_1
_geom_bond_atom_site_label_2
_geom_bond_distance
Br1 C9 1.904(3)
F1A C14 1.377(8)
F2A C14 1.395(10)
F3A C14 1.328(6)
F1B C14 1.18(2)
F1B F3B 1.50(3)
F2B C14 1.11(2)
F3B C14 1.413(14)
O1 C7 1.230(3)
N1 C7 1.347(4)
N1 C8 1.415(4)
N1 H1 0.861(18)
C11 C10 1.388(4)
C11 C12 1.388(4)
C11 H11 0.9500
C10 C9 1.383(4)
C10 H10 0.9500
C9 C8 1.395(4)
C8 C13 1.396(4)
C7 C1 1.503(4)
C1 C6 1.390(4)
C1 C2 1.393(4)
C2 C3 1.383(4)
C2 H2 0.9500
C3 C4 1.390(4)
C3 H3 0.9500
C4 C5 1.384(4)
C4 C14 1.496(4)
C6 C5 1.380(4)
C6 H6 0.9500
C5 H5 0.9500
C12 C13 1.385(4)
C12 H12 0.9500
C13 H13 0.9500

loop_
_geom_torsion_atom_site_label_1
_geom_torsion_atom_site_label_2
_geom_torsion_atom_site_label_3
_geom_torsion_atom_site_label_4
_geom_torsion
C12 C11 C10 C9 0.5(5)
C11 C10 C9 C8 -0.6(5)
C11 C10 C9 Br1 -178.9(2)
C10 C9 C8 C13 0.9(4)
Br1 C9 C8 C13 179.2(2)
C10 C9 C8 N1 179.6(3)
Br1 C9 C8 N1 -2.0(4)
C7 N1 C8 C9 143.4(3)
C7 N1 C8 C13 -37.9(4)
C8 N1 C7 O1 3.2(4)
C8 N1 C7 C1 -176.3(2)
O1 C7 C1 C6 33.6(4)
N1 C7 C1 C6 -146.9(3)
O1 C7 C1 C2 -143.9(3)
N1 C7 C1 C2 35.6(4)
C6 C1 C2 C3 0.4(4)
C7 C1 C2 C3 177.9(3)
C1 C2 C3 C4 0.2(5)
C2 C3 C4 C5 0.1(5)
C2 C3 C4 C14 -179.2(3)
F3B F1B C14 F2B 104(2)
F3B F1B C14 C4 -100.6(12)
F1B F3B C14 F2B -118.5(17)
F1B F3B C14 C4 110.3(12)
C5 C4 C14 F2B -67.3(17)
C3 C4 C14 F2B 112.0(17)
C5 C4 C14 F1B 135.8(14)
C3 C4 C14 F1B -44.9(14)
C5 C4 C14 F3A 23.1(9)
C3 C4 C14 F3A -157.6(9)
C5 C4 C14 F1A 158.4(5)
C3 C4 C14 F1A -22.3(6)
C5 C4 C14 F2A -90.7(6)
C3 C4 C14 F2A 88.6(6)
C5 C4 C14 F3B 60.6(10)
C3 C4 C14 F3B -120.2(10)
C2 C1 C6 C5 -1.2(5)
C7 C1 C6 C5 -178.7(3)
C1 C6 C5 C4 1.4(5)
C3 C4 C5 C6 -0.9(5)
C14 C4 C5 C6 178.4(3)
C10 C11 C12 C13 -0.6(4)
C11 C12 C13 C8 0.8(4)
C9 C8 C13 C12 -1.0(4)
N1 C8 C13 C12 -179.7(3)

_cod_database_fobs_code 2108311
